data_4028809
loop_
_publ_author_name
'Ramarao Parella'
'Bojan Gopalakrishnan'
'Srinivasarao Arulananda Babu'

_publ_contact_author_address
;
Department of Chemical Sciences
Indian Institute of Science Education and Research, Mohali, Sector 81,
S. A. S. Nagar, Manauli PO, Punjab, INDIA. 140306.
;
_publ_contact_author_email sababu@iisermohali.ac.in
_publ_contact_author_fax '0091 (172) 2240266'
_publ_contact_author_name 'Babu, S. A.'
_publ_contact_author_phone '0091 (172) 2240124'
_publ_section_title
;
 Direct Bis-Arylation of Cyclobutanecarboxamide via Double C-H Activation:
 An Auxiliary-Aided Diastereoselective Pd-Catalyzed Access to
 Trisubstituted Cyclobutane Scaffolds Having Three Contiguous
 Stereocenters and an All-cis Stereochemistry
;
_journal_name_full 'Journal of Organic Chemistry'
_journal_page_first 11911
_journal_page_last 11934
_journal_paper_doi 10.1021/jo4019733
_journal_volume 78
_journal_year 2013
_chemical_absolute_configuration unk
_chemical_formula_sum 'C21 H24 Cl2 N2 O'
_chemical_formula_weight 391.32
_space_group_crystal_system orthorhombic
_space_group_IT_number 19
_space_group_name_Hall 'P 2ac 2ab'
_space_group_name_H-M_alt 'P 21 21 21'
_symmetry_space_group_name_Hall 'P 2ac 2ab'
_symmetry_space_group_name_H-M 'P 21 21 21'
_atom_sites_solution_hydrogens geom
_audit_conform_dict_location ftp://ftp.iucr.org/pub/cif_core.dic
_audit_conform_dict_name cif_core.dic
_audit_conform_dict_version 2.4
_audit_creation_date 2013-09-05T15:23:38-00:00
_audit_creation_method 'WinGX routine CIF_UPDATE'
_cell_angle_alpha 90
_cell_angle_beta 90
_cell_angle_gamma 90
_cell_formula_units_Z 8
_cell_length_a 9.4784(8)
_cell_length_b 9.4781(7)
_cell_length_c 46.173(4)
_cell_measurement_temperature 296(2)
_cell_volume 4148.1(6)
_computing_structure_refinement 'SHELXL-2013 (Sheldrick, 2013)'
_diffrn_ambient_temperature 296(2)
_diffrn_measured_fraction_theta_full 0.883
_diffrn_measured_fraction_theta_max 0.695
_diffrn_radiation_type MoK\a
_diffrn_radiation_wavelength 0.71073
_diffrn_reflns_av_R_equivalents 0.0545
_diffrn_reflns_Laue_measured_fraction_full 0.883
_diffrn_reflns_Laue_measured_fraction_max 0.695
_diffrn_reflns_limit_h_max 12
_diffrn_reflns_limit_h_min -10
_diffrn_reflns_limit_k_max 11
_diffrn_reflns_limit_k_min -12
_diffrn_reflns_limit_l_max 48
_diffrn_reflns_limit_l_min -60
_diffrn_reflns_number 25279
_diffrn_reflns_point_group_measured_fraction_full 0.862
_diffrn_reflns_point_group_measured_fraction_max 0.639
_diffrn_reflns_theta_full 25
_diffrn_reflns_theta_max 30.151
_diffrn_reflns_theta_min 0.882
_exptl_absorpt_coefficient_mu 0.325
_exptl_absorpt_correction_type none
_exptl_crystal_density_diffrn 1.253
_exptl_crystal_F_000 1648
_exptl_crystal_size_max 0.2
_exptl_crystal_size_mid 0.1
_exptl_crystal_size_min 0.1
_refine_diff_density_max 0.204
_refine_diff_density_min -0.233
_refine_diff_density_rms 0.045
_refine_ls_abs_structure_details
;
 Flack x determined using 1051 quotients [(I+)-(I-)]/[(I+)+(I-)]
 (Parsons and Flack (2004), Acta Cryst. A60, s61).
;
_refine_ls_abs_structure_Flack 0.04(3)
_refine_ls_extinction_method none
_refine_ls_goodness_of_fit_ref 0.851
_refine_ls_hydrogen_treatment constr
_refine_ls_matrix_type full
_refine_ls_number_parameters 473
_refine_ls_number_reflns 7839
_refine_ls_number_restraints 0
_refine_ls_restrained_S_all 0.851
_refine_ls_R_factor_all 0.1644
_refine_ls_R_factor_gt 0.0503
_refine_ls_shift/su_max 0.001
_refine_ls_shift/su_mean 0
_refine_ls_structure_factor_coef Fsqd
_refine_ls_weighting_details 'w=1/[\s^2^(Fo^2^)+(0.0582P)^2^+0.0343P] where P=(Fo^2^+2Fc^2^)/3'
_refine_ls_weighting_scheme calc
_refine_ls_wR_factor_gt 0.1064
_refine_ls_wR_factor_ref 0.1419
_reflns_number_gt 3126
_reflns_number_total 7839
_reflns_threshold_expression 'I > 2\s(I)'
_cod_data_source_file jo4019733_si_006.cif
_cod_data_source_block sci167_0m
_cod_depositor_comments
;
The following automatic conversions were performed:

'_chemical_absolute_configuration' value 'UNK' changed to 'unk'
according to the built-in table from CIF Core dictionary named
'cif_core.dic' version 2.4.1 from 2010-06-29.

Automatic conversion script
Id: cif_fix_values 2281 2013-09-26 08:29:07Z andrius 
;
_cod_original_cell_volume 4148.1(5)
_cod_database_code 4028809

loop_
_space_group_symop_operation_xyz
'x, y, z'
'x+1/2, -y+1/2, -z'
'-x, y+1/2, -z+1/2'
'-x+1/2, -y, z+1/2'

loop_
_atom_site_label
_atom_site_type_symbol
_atom_site_fract_x
_atom_site_fract_y
_atom_site_fract_z
_atom_site_U_iso_or_equiv
_atom_site_adp_type
_atom_site_occupancy
_atom_site_calc_flag
C22 C 0.7191(8) 0.6231(11) 1.09929(15) 0.099(3) Uani 1 d
H22A H 0.7381 0.5391 1.0884 0.148 Uiso 1 calc
H22B H 0.6609 0.6002 1.1156 0.148 Uiso 1 calc
H22C H 0.8064 0.6631 1.1059 0.148 Uiso 1 calc
C23 C 0.7331(7) 0.7584(8) 1.05578(12) 0.0643(19) Uani 1 d
H23A H 0.8247 0.7903 1.0625 0.077 Uiso 1 calc
H23B H 0.6902 0.8351 1.045 0.077 Uiso 1 calc
C24 C 0.7532(6) 0.6337(7) 1.03577(12) 0.0578(16) Uani 1 d
H24A H 0.8105 0.5627 1.0453 0.069 Uiso 1 calc
H24B H 0.6624 0.5922 1.0312 0.069 Uiso 1 calc
C25 C 0.7471(6) 0.7267(7) 0.98699(12) 0.0461(15) Uani 1 d
C26 C 0.8325(6) 0.7935(7) 0.96283(11) 0.0524(17) Uani 1 d
H26 H 0.9342 0.7778 0.9647 0.063 Uiso 1 calc
C27 C 0.7768(6) 0.7660(7) 0.93212(12) 0.0560(17) Uani 1 d
H27 H 0.8548 0.7819 0.9186 0.067 Uiso 1 calc
C28 C 0.7061(6) 0.6317(8) 0.92372(11) 0.0532(17) Uani 1 d
C29 C 0.7444(7) 0.5047(9) 0.93604(16) 0.070(2) Uani 1 d
H29 H 0.8128 0.504 0.9505 0.084 Uiso 1 calc
C30 C 0.6838(8) 0.3779(9) 0.92748(15) 0.074(2) Uani 1 d
H30 H 0.7116 0.2935 0.936 0.089 Uiso 1 calc
C31 C 0.5826(7) 0.3791(8) 0.90640(14) 0.0651(18) Uani 1 d
C32 C 0.6524(9) 1.1767(7) 1.03305(14) 0.069(2) Uani 1 d
C33 C 0.7880(8) 1.1242(9) 1.03174(16) 0.071(2) Uani 1 d
H33 H 0.85 1.1382 1.0471 0.085 Uiso 1 calc
C34 C 0.8307(8) 1.0511(8) 1.00757(17) 0.076(2) Uani 1 d
H34 H 0.9212 1.0132 1.007 0.091 Uiso 1 calc
C35 C 0.7416(6) 1.0327(7) 0.98418(14) 0.0542(17) Uani 1 d
C36 C 0.7929(6) 0.9507(8) 0.95879(14) 0.0601(18) Uani 1 d
H36 H 0.8734 1.0003 0.9502 0.072 Uiso 1 calc
C37 C 0.5436(8) 0.5034(10) 0.89397(16) 0.084(2) Uani 1 d
H37 H 0.4743 0.5045 0.8797 0.1 Uiso 1 calc
C38 C 0.6063(7) 0.6273(9) 0.90247(14) 0.0706(19) Uani 1 d
H38 H 0.5799 0.7109 0.8934 0.085 Uiso 1 calc
C39 C 0.6924(7) 0.9034(7) 0.93424(14) 0.0649(19) Uani 1 d
H39A H 0.5955 0.8903 0.9404 0.078 Uiso 1 calc
H39B H 0.6976 0.9616 0.917 0.078 Uiso 1 calc
C40 C 0.6143(9) 0.8559(10) 1.09623(17) 0.096(3) Uani 1 d
H40A H 0.5547 0.8355 1.1125 0.144 Uiso 1 calc
H40B H 0.5671 0.9205 1.0835 0.144 Uiso 1 calc
H40C H 0.7008 0.8975 1.1029 0.144 Uiso 1 calc
C41 C 0.6079(8) 1.0878(8) 0.98564(15) 0.069(2) Uani 1 d
H41 H 0.5475 1.0774 0.9699 0.083 Uiso 1 calc
C42 C 0.5605(8) 1.1596(8) 1.01041(17) 0.078(2) Uani 1 d
H42 H 0.469 1.1947 1.0114 0.094 Uiso 1 calc
N3 N 0.6453(5) 0.7261(7) 1.08077(10) 0.0622(15) Uani 1 d
N4 N 0.8217(5) 0.6793(5) 1.00933(10) 0.0505(14) Uani 1 d
H4 H 0.9121 0.6756 1.0081 0.061 Uiso 1 calc
O2 O 0.6164(4) 0.7224(5) 0.98633(8) 0.0533(11) Uani 1 d
Cl3 Cl 0.5040(3) 0.2222(3) 0.89568(5) 0.1109(8) Uani 1 d
Cl4 Cl 0.5912(3) 1.2629(3) 1.06389(4) 0.1079(8) Uani 1 d
C1 C 0.8642(9) 0.7486(11) 0.64595(15) 0.103(3) Uani 1 d
H1A H 0.8925 0.6538 0.6415 0.155 Uiso 1 calc
H1B H 0.8542 0.8013 0.6283 0.155 Uiso 1 calc
H1C H 0.7757 0.747 0.656 0.155 Uiso 1 calc
C2 C 1.0046(7) 0.7305(7) 0.68960(12) 0.0638(18) Uani 1 d
H2A H 1.0816 0.7753 0.7 0.077 Uiso 1 calc
H2B H 1.0371 0.6385 0.6833 0.077 Uiso 1 calc
C3 C 0.8818(6) 0.7109(7) 0.71021(12) 0.0528(16) Uani 1 d
H3A H 0.8412 0.802 0.7149 0.063 Uiso 1 calc
H3B H 0.8094 0.6543 0.7009 0.063 Uiso 1 calc
C4 C 0.9683(6) 0.7135(7) 0.76007(12) 0.0463(14) Uani 1 d
C5 C 1.0323(6) 0.6251(7) 0.78449(12) 0.0528(16) Uani 1 d
H5 H 1.0167 0.5237 0.7819 0.063 Uiso 1 calc
C6 C 1.1887(6) 0.6623(7) 0.79039(13) 0.0546(17) Uani 1 d
H6 H 1.2363 0.5799 0.7987 0.065 Uiso 1 calc
C7 C 1.2758(6) 0.7184(7) 0.76509(13) 0.0511(15) Uani 1 d
C8 C 1.3313(6) 0.8526(8) 0.76436(14) 0.0581(17) Uani 1 d
H8 H 1.3192 0.9116 0.7803 0.07 Uiso 1 calc
C9 C 1.4044(6) 0.9012(7) 0.74050(14) 0.0604(18) Uani 1 d
H9 H 1.4384 0.9933 0.7401 0.072 Uiso 1 calc
C10 C 1.4263(6) 0.8132(8) 0.71762(13) 0.0555(17) Uani 1 d
C11 C 0.6067(6) 0.8761(8) 0.83557(12) 0.0549(16) Uani 1 d
C12 C 0.7295(7) 0.9301(8) 0.84700(13) 0.0621(18) Uani 1 d
H12 H 0.727 1.009 0.859 0.074 Uiso 1 calc
C13 C 0.8545(7) 0.8668(7) 0.84058(12) 0.0559(16) Uani 1 d
H13 H 0.9373 0.9038 0.8483 0.067 Uiso 1 calc
C14 C 0.8623(7) 0.7471(7) 0.82268(12) 0.0548(16) Uani 1 d
C15 C 0.7351(7) 0.6955(7) 0.81190(14) 0.0663(19) Uani 1 d
H15 H 0.7356 0.6164 0.8 0.08 Uiso 1 calc
C16 C 0.6079(7) 0.7595(8) 0.81853(14) 0.0670(19) Uani 1 d
H16 H 0.5239 0.7229 0.8114 0.08 Uiso 1 calc
C17 C 0.9995(6) 0.6760(6) 0.81558(12) 0.0499(16) Uani 1 d
H17 H 1.0113 0.5958 0.8288 0.06 Uiso 1 calc
C18 C 1.1399(6) 0.7600(7) 0.81502(12) 0.0591(17) Uani 1 d
H18A H 1.1294 0.8579 0.8093 0.071 Uiso 1 calc
H18B H 1.1952 0.7515 0.8326 0.071 Uiso 1 calc
C19 C 1.0975(9) 0.8404(9) 0.64666(17) 0.101(3) Uani 1 d
H19A H 1.1334 0.7522 0.6396 0.151 Uiso 1 calc
H19B H 1.168 0.8858 0.6583 0.151 Uiso 1 calc
H19C H 1.0739 0.9 0.6306 0.151 Uiso 1 calc
C20 C 1.3749(7) 0.6788(8) 0.71738(15) 0.066(2) Uani 1 d
H20 H 1.391 0.6199 0.7016 0.08 Uiso 1 calc
C21 C 1.2987(7) 0.6319(8) 0.74092(16) 0.0697(19) Uani 1 d
H21 H 1.2617 0.541 0.7408 0.084 Uiso 1 calc
N1 N 0.9710(6) 0.8150(6) 0.66417(10) 0.0660(15) Uani 1 d
N2 N 0.9283(5) 0.6415(5) 0.73669(9) 0.0497(12) Uani 1 d
H2 H 0.93 0.5509 0.7372 0.06 Uiso 1 calc
O1 O 0.9611(4) 0.8427(4) 0.76177(8) 0.0544(10) Uani 1 d
Cl1 Cl 1.5182(2) 0.8752(3) 0.68715(4) 0.0900(6) Uani 1 d
Cl2 Cl 0.44570(18) 0.9597(2) 0.84282(4) 0.0787(6) Uani 1 d

loop_
_atom_site_aniso_label
_atom_site_aniso_U_11
_atom_site_aniso_U_22
_atom_site_aniso_U_33
_atom_site_aniso_U_23
_atom_site_aniso_U_13
_atom_site_aniso_U_12
C22 0.118(6) 0.116(8) 0.064(5) 0.033(5) -0.002(5) 0.004(6)
C23 0.058(4) 0.083(6) 0.052(4) 0.005(4) 0.001(3) -0.012(4)
C24 0.052(4) 0.065(5) 0.056(4) 0.015(4) 0.004(3) 0.008(4)
C25 0.043(4) 0.042(4) 0.053(4) -0.001(3) 0.007(3) -0.006(3)
C26 0.038(3) 0.069(5) 0.050(4) 0.013(3) 0.006(3) -0.002(3)
C27 0.054(4) 0.064(5) 0.050(4) 0.005(3) 0.011(3) -0.003(3)
C28 0.059(4) 0.065(5) 0.036(3) 0.004(3) 0.003(3) 0.006(4)
C29 0.065(4) 0.071(6) 0.072(5) 0.006(4) -0.017(4) 0.008(4)
C30 0.090(5) 0.062(6) 0.070(5) 0.010(4) -0.010(4) 0.000(4)
C31 0.076(5) 0.053(5) 0.066(4) -0.017(4) -0.005(4) 0.006(4)
C32 0.111(6) 0.043(5) 0.053(4) -0.003(3) -0.002(4) -0.002(4)
C33 0.074(5) 0.064(5) 0.076(5) -0.002(4) -0.020(4) -0.011(4)
C34 0.071(5) 0.073(6) 0.084(5) 0.004(5) -0.010(5) -0.015(4)
C35 0.048(4) 0.048(4) 0.066(4) 0.010(3) 0.000(4) -0.013(3)
C36 0.057(4) 0.061(5) 0.062(4) 0.011(4) 0.003(3) -0.016(3)
C37 0.093(6) 0.088(7) 0.070(5) -0.011(5) -0.027(4) 0.013(5)
C38 0.084(5) 0.063(5) 0.066(4) 0.003(4) -0.011(4) 0.002(4)
C39 0.084(5) 0.053(5) 0.058(4) 0.014(3) -0.001(4) 0.005(4)
C40 0.099(6) 0.099(8) 0.090(5) -0.021(5) -0.002(4) -0.008(5)
C41 0.075(5) 0.065(5) 0.067(5) 0.009(4) -0.005(4) 0.002(4)
C42 0.092(5) 0.056(5) 0.088(5) 0.011(4) -0.003(5) 0.013(4)
N3 0.065(3) 0.074(4) 0.048(3) 0.007(3) -0.001(3) -0.007(3)
N4 0.032(2) 0.067(4) 0.052(3) 0.014(3) 0.000(2) 0.001(2)
O2 0.033(2) 0.069(3) 0.058(2) 0.007(2) 0.0002(18) -0.001(2)
Cl3 0.1270(19) 0.0767(16) 0.1291(16) -0.0308(14) -0.0263(15) -0.0030(13)
Cl4 0.154(2) 0.0807(17) 0.0886(13) -0.0183(12) 0.0092(13) 0.0171(14)
C1 0.123(7) 0.119(8) 0.067(5) -0.007(5) -0.023(5) -0.004(6)
C2 0.085(5) 0.047(4) 0.059(4) -0.002(3) 0.004(4) 0.017(4)
C3 0.070(4) 0.035(4) 0.053(3) -0.001(3) -0.018(3) -0.003(3)
C4 0.044(3) 0.037(4) 0.058(4) 0.007(3) -0.005(3) -0.004(3)
C5 0.070(4) 0.028(4) 0.061(4) 0.010(3) -0.008(3) 0.004(3)
C6 0.052(4) 0.049(4) 0.062(4) 0.003(3) -0.013(3) 0.008(3)
C7 0.048(4) 0.041(4) 0.064(4) -0.001(3) -0.012(3) 0.007(3)
C8 0.060(4) 0.052(5) 0.062(4) -0.004(4) -0.010(3) 0.004(4)
C9 0.068(5) 0.050(4) 0.063(4) 0.000(4) -0.004(4) -0.007(3)
C10 0.054(4) 0.056(5) 0.056(4) 0.003(3) 0.000(3) 0.013(3)
C11 0.057(4) 0.056(4) 0.052(4) 0.002(3) 0.011(3) -0.016(4)
C12 0.076(5) 0.055(5) 0.056(4) -0.002(3) 0.011(4) -0.019(4)
C13 0.070(4) 0.040(4) 0.058(4) -0.004(3) -0.007(3) -0.014(4)
C14 0.071(4) 0.045(4) 0.049(3) 0.009(3) -0.007(3) -0.013(4)
C15 0.076(5) 0.051(5) 0.072(4) -0.018(3) -0.011(4) -0.009(4)
C16 0.054(4) 0.062(5) 0.085(5) -0.002(4) -0.007(4) -0.009(4)
C17 0.063(4) 0.039(4) 0.048(3) 0.007(3) -0.010(3) -0.008(3)
C18 0.066(4) 0.060(5) 0.051(4) -0.002(3) -0.013(3) -0.007(4)
C19 0.123(7) 0.085(7) 0.094(6) 0.016(5) 0.034(5) 0.015(5)
C20 0.058(4) 0.067(6) 0.073(5) -0.024(4) 0.004(4) 0.011(4)
C21 0.065(4) 0.044(5) 0.100(6) -0.025(4) 0.003(4) 0.008(4)
N1 0.096(4) 0.052(4) 0.050(3) 0.006(3) 0.001(3) 0.017(3)
N2 0.070(3) 0.030(3) 0.049(3) -0.002(2) -0.022(2) -0.001(2)
O1 0.077(3) 0.025(3) 0.061(2) 0.002(2) -0.011(2) -0.002(2)
Cl1 0.0837(13) 0.0983(17) 0.0880(13) 0.0050(12) 0.0179(10) 0.0050(12)
Cl2 0.0639(11) 0.0836(14) 0.0887(12) -0.0151(11) 0.0184(10) -0.0101(9)

loop_
_atom_type_symbol
_atom_type_description
_atom_type_scat_dispersion_real
_atom_type_scat_dispersion_imag
_atom_type_scat_source
C C 0.0033 0.0016 'International Tables Vol C Tables 4.2.6.8 and 6.1.1.4'
H H 0 0 'International Tables Vol C Tables 4.2.6.8 and 6.1.1.4'
Cl Cl 0.1484 0.1585 'International Tables Vol C Tables 4.2.6.8 and 6.1.1.4'
N N 0.0061 0.0033 'International Tables Vol C Tables 4.2.6.8 and 6.1.1.4'
O O 0.0106 0.006 'International Tables Vol C Tables 4.2.6.8 and 6.1.1.4'

loop_
_geom_angle_atom_site_label_1
_geom_angle_atom_site_label_2
_geom_angle_atom_site_label_3
_geom_angle
N3 C22 H22A 109.5
N3 C22 H22B 109.5
H22A C22 H22B 109.5
N3 C22 H22C 109.5
H22A C22 H22C 109.5
H22B C22 H22C 109.5
N3 C23 C24 113.1(6)
N3 C23 H23A 109
C24 C23 H23A 109
N3 C23 H23B 109
C24 C23 H23B 109
H23A C23 H23B 107.8
N4 C24 C23 109.8(5)
N4 C24 H24A 109.7
C23 C24 H24A 109.7
N4 C24 H24B 109.7
C23 C24 H24B 109.7
H24A C24 H24B 108.2
O2 C25 N4 122.7(5)
O2 C25 C26 121.9(5)
N4 C25 C26 115.3(5)
C25 C26 C27 115.2(5)
C25 C26 C36 111.2(5)
C27 C26 C36 88.2(5)
C25 C26 H26 113.3
C27 C26 H26 113.3
C36 C26 H26 113.3
C28 C27 C39 120.5(5)
C28 C27 C26 122.7(5)
C39 C27 C26 88.6(5)
C28 C27 H27 107.7
C39 C27 H27 107.7
C26 C27 H27 107.7
C38 C28 C29 116.9(7)
C38 C28 C27 121.7(6)
C29 C28 C27 121.3(6)
C28 C29 C30 121.9(7)
C28 C29 H29 119.1
C30 C29 H29 119.1
C31 C30 C29 119.1(7)
C31 C30 H30 120.5
C29 C30 H30 120.5
C37 C31 C30 119.9(7)
C37 C31 Cl3 120.3(6)
C30 C31 Cl3 119.8(6)
C42 C32 C33 121.1(7)
C42 C32 Cl4 117.9(7)
C33 C32 Cl4 121.0(6)
C34 C33 C32 119.5(7)
C34 C33 H33 120.3
C32 C33 H33 120.3
C33 C34 C35 121.2(7)
C33 C34 H34 119.4
C35 C34 H34 119.4
C41 C35 C34 118.5(7)
C41 C35 C36 122.6(6)
C34 C35 C36 118.8(6)
C35 C36 C39 121.9(5)
C35 C36 C26 119.2(5)
C39 C36 C26 87.6(5)
C35 C36 H36 108.8
C39 C36 H36 108.8
C26 C36 H36 108.8
C31 C37 C38 120.1(7)
C31 C37 H37 120
C38 C37 H37 120
C28 C38 C37 122.2(7)
C28 C38 H38 118.9
C37 C38 H38 118.9
C27 C39 C36 88.4(5)
C27 C39 H39A 113.9
C36 C39 H39A 113.9
C27 C39 H39B 113.9
C36 C39 H39B 113.9
H39A C39 H39B 111.1
N3 C40 H40A 109.5
N3 C40 H40B 109.5
H40A C40 H40B 109.5
N3 C40 H40C 109.5
H40A C40 H40C 109.5
H40B C40 H40C 109.5
C35 C41 C42 121.3(7)
C35 C41 H41 119.3
C42 C41 H41 119.3
C32 C42 C41 118.4(7)
C32 C42 H42 120.8
C41 C42 H42 120.8
C40 N3 C23 109.1(6)
C40 N3 C22 111.8(6)
C23 N3 C22 109.2(5)
C25 N4 C24 121.1(5)
C25 N4 H4 119.5
C24 N4 H4 119.5
N1 C1 H1A 109.5
N1 C1 H1B 109.5
H1A C1 H1B 109.5
N1 C1 H1C 109.5
H1A C1 H1C 109.5
H1B C1 H1C 109.5
N1 C2 C3 113.9(5)
N1 C2 H2A 108.8
C3 C2 H2A 108.8
N1 C2 H2B 108.8
C3 C2 H2B 108.8
H2A C2 H2B 107.7
N2 C3 C2 110.5(5)
N2 C3 H3A 109.6
C2 C3 H3A 109.6
N2 C3 H3B 109.6
C2 C3 H3B 109.6
H3A C3 H3B 108.1
O1 C4 N2 123.1(5)
O1 C4 C5 121.4(5)
N2 C4 C5 115.4(6)
C4 C5 C17 115.7(5)
C4 C5 C6 112.6(5)
C17 C5 C6 87.6(4)
C4 C5 H5 112.9
C17 C5 H5 112.9
C6 C5 H5 112.9
C7 C6 C18 121.2(6)
C7 C6 C5 117.6(5)
C18 C6 C5 88.8(4)
C7 C6 H6 109.2
C18 C6 H6 109.2
C5 C6 H6 109.2
C8 C7 C21 117.5(6)
C8 C7 C6 123.2(6)
C21 C7 C6 119.3(6)
C7 C8 C9 121.3(6)
C7 C8 H8 119.3
C9 C8 H8 119.3
C10 C9 C8 119.4(7)
C10 C9 H9 120.3
C8 C9 H9 120.3
C9 C10 C20 121.6(6)
C9 C10 Cl1 119.5(6)
C20 C10 Cl1 118.9(6)
C16 C11 C12 121.2(6)
C16 C11 Cl2 119.1(5)
C12 C11 Cl2 119.7(5)
C13 C12 C11 119.3(6)
C13 C12 H12 120.4
C11 C12 H12 120.4
C12 C13 C14 122.0(6)
C12 C13 H13 119
C14 C13 H13 119
C15 C14 C13 116.6(6)
C15 C14 C17 121.0(6)
C13 C14 C17 122.4(5)
C16 C15 C14 121.4(7)
C16 C15 H15 119.3
C14 C15 H15 119.3
C11 C16 C15 119.6(6)
C11 C16 H16 120.2
C15 C16 H16 120.2
C14 C17 C5 121.1(5)
C14 C17 C18 121.1(5)
C5 C17 C18 88.4(4)
C14 C17 H17 108.1
C5 C17 H17 108.1
C18 C17 H17 108.1
C6 C18 C17 87.8(5)
C6 C18 H18A 114
C17 C18 H18A 114
C6 C18 H18B 114
C17 C18 H18B 114
H18A C18 H18B 111.2
N1 C19 H19A 109.5
N1 C19 H19B 109.5
H19A C19 H19B 109.5
N1 C19 H19C 109.5
H19A C19 H19C 109.5
H19B C19 H19C 109.5
C10 C20 C21 118.8(6)
C10 C20 H20 120.6
C21 C20 H20 120.6
C20 C21 C7 121.3(7)
C20 C21 H21 119.3
C7 C21 H21 119.3
C2 N1 C1 112.3(6)
C2 N1 C19 110.8(5)
C1 N1 C19 108.7(5)
C4 N2 C3 122.4(5)
C4 N2 H2 118.8
C3 N2 H2 118.8

loop_
_geom_bond_atom_site_label_1
_geom_bond_atom_site_label_2
_geom_bond_distance
C22 N3 1.474(9)
C22 H22A 0.96
C22 H22B 0.96
C22 H22C 0.96
C23 N3 1.455(7)
C23 C24 1.512(9)
C23 H23A 0.97
C23 H23B 0.97
C24 N4 1.448(7)
C24 H24A 0.97
C24 H24B 0.97
C25 O2 1.240(6)
C25 N4 1.329(7)
C25 C26 1.517(8)
C26 C27 1.535(8)
C26 C36 1.548(9)
C26 H26 0.98
C27 C28 1.490(9)
C27 C39 1.531(9)
C27 H27 0.98
C28 C38 1.363(8)
C28 C29 1.380(9)
C29 C30 1.390(10)
C29 H29 0.93
C30 C31 1.366(9)
C30 H30 0.93
C31 C37 1.362(11)
C31 Cl3 1.735(8)
C32 C42 1.370(10)
C32 C33 1.380(10)
C32 Cl4 1.741(7)
C33 C34 1.375(10)
C33 H33 0.93
C34 C35 1.382(9)
C34 H34 0.93
C35 C41 1.372(9)
C35 C36 1.488(9)
C36 C39 1.547(9)
C36 H36 0.98
C37 C38 1.373(11)
C37 H37 0.93
C38 H38 0.93
C39 H39A 0.97
C39 H39B 0.97
C40 N3 1.453(10)
C40 H40A 0.96
C40 H40B 0.96
C40 H40C 0.96
C41 C42 1.405(9)
C41 H41 0.93
C42 H42 0.93
N4 H4 0.86
C1 N1 1.459(9)
C1 H1A 0.96
C1 H1B 0.96
C1 H1C 0.96
C2 N1 1.457(7)
C2 C3 1.515(8)
C2 H2A 0.97
C2 H2B 0.97
C3 N2 1.456(7)
C3 H3A 0.97
C3 H3B 0.97
C4 O1 1.228(7)
C4 N2 1.333(7)
C4 C5 1.531(8)
C5 C17 1.546(8)
C5 C6 1.548(8)
C5 H5 0.98
C6 C7 1.526(9)
C6 C18 1.538(9)
C6 H6 0.98
C7 C8 1.376(9)
C7 C21 1.402(8)
C8 C9 1.381(8)
C8 H8 0.93
C9 C10 1.362(9)
C9 H9 0.93
C10 C20 1.364(9)
C10 Cl1 1.756(6)
C11 C16 1.356(9)
C11 C12 1.376(8)
C11 Cl2 1.751(6)
C12 C13 1.362(9)
C12 H12 0.93
C13 C14 1.406(8)
C13 H13 0.93
C14 C15 1.393(8)
C14 C17 1.501(8)
C15 C16 1.383(9)
C15 H15 0.93
C16 H16 0.93
C17 C18 1.551(8)
C17 H17 0.98
C18 H18A 0.97
C18 H18B 0.97
C19 N1 1.466(9)
C19 H19A 0.96
C19 H19B 0.96
C19 H19C 0.96
C20 C21 1.379(9)
C20 H20 0.93
C21 H21 0.93
N2 H2 0.86

loop_
_geom_torsion_atom_site_label_1
_geom_torsion_atom_site_label_2
_geom_torsion_atom_site_label_3
_geom_torsion_atom_site_label_4
_geom_torsion
N3 C23 C24 N4 170.8(5)
O2 C25 C26 C27 -39.1(8)
N4 C25 C26 C27 143.8(6)
O2 C25 C26 C36 59.2(7)
N4 C25 C26 C36 -117.8(6)
C25 C26 C27 C28 -33.6(8)
C36 C26 C27 C28 -146.2(6)
C25 C26 C27 C39 92.5(6)
C36 C26 C27 C39 -20.1(5)
C39 C27 C28 C38 40.5(8)
C26 C27 C28 C38 150.7(6)
C39 C27 C28 C29 -143.1(6)
C26 C27 C28 C29 -32.9(9)
C38 C28 C29 C30 -0.5(10)
C27 C28 C29 C30 -177.1(6)
C28 C29 C30 C31 -0.4(10)
C29 C30 C31 C37 0.5(10)
C29 C30 C31 Cl3 -179.2(5)
C42 C32 C33 C34 -1.4(11)
Cl4 C32 C33 C34 177.0(6)
C32 C33 C34 C35 2.0(11)
C33 C34 C35 C41 -0.8(10)
C33 C34 C35 C36 -179.1(7)
C41 C35 C36 C39 -9.0(10)
C34 C35 C36 C39 169.2(6)
C41 C35 C36 C26 -115.9(7)
C34 C35 C36 C26 62.3(8)
C25 C26 C36 C35 29.1(8)
C27 C26 C36 C35 145.5(6)
C25 C26 C36 C39 -96.4(5)
C27 C26 C36 C39 19.9(4)
C30 C31 C37 C38 0.5(11)
Cl3 C31 C37 C38 -179.8(6)
C29 C28 C38 C37 1.5(10)
C27 C28 C38 C37 178.0(6)
C31 C37 C38 C28 -1.5(11)
C28 C27 C39 C36 147.9(5)
C26 C27 C39 C36 20.1(5)
C35 C36 C39 C27 -143.2(6)
C26 C36 C39 C27 -20.0(4)
C34 C35 C41 C42 -1.0(10)
C36 C35 C41 C42 177.2(6)
C33 C32 C42 C41 -0.4(11)
Cl4 C32 C42 C41 -178.8(6)
C35 C41 C42 C32 1.5(11)
C24 C23 N3 C40 -171.4(5)
C24 C23 N3 C22 66.2(7)
O2 C25 N4 C24 -7.0(9)
C26 C25 N4 C24 170.1(6)
C23 C24 N4 C25 -87.7(7)
N1 C2 C3 N2 -172.6(5)
O1 C4 C5 C17 37.9(8)
N2 C4 C5 C17 -145.3(5)
O1 C4 C5 C6 -60.7(7)
N2 C4 C5 C6 116.1(6)
C4 C5 C6 C7 -28.6(8)
C17 C5 C6 C7 -145.5(6)
C4 C5 C6 C18 96.5(6)
C17 C5 C6 C18 -20.4(5)
C18 C6 C7 C8 8.6(9)
C5 C6 C7 C8 115.4(7)
C18 C6 C7 C21 -169.8(5)
C5 C6 C7 C21 -63.0(8)
C21 C7 C8 C9 1.2(9)
C6 C7 C8 C9 -177.2(5)
C7 C8 C9 C10 -2.2(9)
C8 C9 C10 C20 1.5(9)
C8 C9 C10 Cl1 179.5(5)
C16 C11 C12 C13 1.3(9)
Cl2 C11 C12 C13 -178.2(5)
C11 C12 C13 C14 -0.3(10)
C12 C13 C14 C15 -0.4(9)
C12 C13 C14 C17 -179.7(6)
C13 C14 C15 C16 0.0(9)
C17 C14 C15 C16 179.4(6)
C12 C11 C16 C15 -1.6(10)
Cl2 C11 C16 C15 177.9(5)
C14 C15 C16 C11 0.9(10)
C15 C14 C17 C5 43.4(8)
C13 C14 C17 C5 -137.3(6)
C15 C14 C17 C18 152.4(6)
C13 C14 C17 C18 -28.2(8)
C4 C5 C17 C14 32.2(8)
C6 C5 C17 C14 146.3(6)
C4 C5 C17 C18 -93.7(6)
C6 C5 C17 C18 20.3(5)
C7 C6 C18 C17 142.3(5)
C5 C6 C18 C17 20.4(4)
C14 C17 C18 C6 -146.4(5)
C5 C17 C18 C6 -20.4(4)
C9 C10 C20 C21 0.2(10)
Cl1 C10 C20 C21 -177.8(5)
C10 C20 C21 C7 -1.3(10)
C8 C7 C21 C20 0.6(9)
C6 C7 C21 C20 179.0(6)
C3 C2 N1 C1 -63.4(7)
C3 C2 N1 C19 174.8(6)
O1 C4 N2 C3 4.5(9)
C5 C4 N2 C3 -172.3(5)
C2 C3 N2 C4 92.9(6)
